data_2209451
loop_
_publ_author_name
'Guo, Cheng'
'Zhang, Dong-Mei'
'Tang, Qing-Gang'
'Zha, Jun-Jie'

_publ_section_title
;
 Methyl
 3-amino-1-(3-nitrophenyl)-1<i>H</i>-naphtho[2,1-<i>b</i>]pyran-2-carboxylate
;
_journal_coeditor_code CI2078
_journal_issue 7
_journal_name_full 'Acta Crystallographica Section E'
_journal_page_first o2995
_journal_page_last o2996
_journal_paper_doi 10.1107/S1600536806023427
_journal_volume 62
_journal_year 2006
_chemical_formula_iupac 'C21 H16 N2 O5'
_chemical_formula_moiety 'C21 H16 N2 O5'
_chemical_formula_sum 'C21 H16 N2 O5'
_chemical_formula_weight 376.36
_chemical_name_systematic
;
Methyl 3-amino-1-(3-nitrophenyl)-1H-naphtho[2,1-<i>b</i>]furan-2-carboxylate
;
_space_group_IT_number 14
_symmetry_cell_setting monoclinic
_symmetry_space_group_name_Hall '-P 2ybc'
_symmetry_space_group_name_H-M 'P 1 21/c 1'
_atom_sites_solution_hydrogens geom
_atom_sites_solution_primary direct
_atom_sites_solution_secondary difmap
_cell_angle_alpha 90.00
_cell_angle_beta 108.92(3)
_cell_angle_gamma 90.00
_cell_formula_units_Z 4
_cell_length_a 12.094(2)
_cell_length_b 8.5620(17)
_cell_length_c 18.186(4)
_cell_measurement_reflns_used 25
_cell_measurement_temperature 293(2)
_cell_measurement_theta_max 13
_cell_measurement_theta_min 10
_cell_volume 1781.4(7)
_computing_cell_refinement 'CAD-4 Software'
_computing_data_collection 'CAD-4 Software (Enraf--Nonius, 1989)'
_computing_data_reduction 'XCAD4 (Harms & Wocadlo, 1995)'
_computing_molecular_graphics 'SHELXTL (Siemens, 1996)'
_computing_publication_material SHELXTL
_computing_structure_refinement 'SHELXL97 (Sheldrick, 1997)'
_computing_structure_solution 'SHELXS97 (Sheldrick, 1997)'
_diffrn_ambient_temperature 293(2)
_diffrn_measured_fraction_theta_full 0.999
_diffrn_measured_fraction_theta_max 0.999
_diffrn_measurement_device_type 'Enraf--Nonius CAD-4'
_diffrn_measurement_method \w/2\q
_diffrn_radiation_monochromator graphite
_diffrn_radiation_source 'fine-focus sealed tube'
_diffrn_radiation_type MoK\a
_diffrn_radiation_wavelength 0.71073
_diffrn_reflns_av_R_equivalents 0.0213
_diffrn_reflns_av_sigmaI/netI 0.0501
_diffrn_reflns_limit_h_max 14
_diffrn_reflns_limit_h_min 0
_diffrn_reflns_limit_k_max 10
_diffrn_reflns_limit_k_min 0
_diffrn_reflns_limit_l_max 21
_diffrn_reflns_limit_l_min -22
_diffrn_reflns_number 3659
_diffrn_reflns_theta_full 25.95
_diffrn_reflns_theta_max 25.95
_diffrn_reflns_theta_min 1.78
_diffrn_standards_decay_% 0
_diffrn_standards_interval_count 200
_diffrn_standards_interval_time 120
_diffrn_standards_number 3
_exptl_absorpt_coefficient_mu 0.102
_exptl_absorpt_correction_type none
_exptl_crystal_colour Colourless
_exptl_crystal_density_diffrn 1.403
_exptl_crystal_density_method 'not measured'
_exptl_crystal_description Block
_exptl_crystal_F_000 784
_exptl_crystal_size_max 0.40
_exptl_crystal_size_mid 0.30
_exptl_crystal_size_min 0.20
_refine_diff_density_max 0.227
_refine_diff_density_min -0.186
_refine_ls_extinction_coef 0.017(3)
_refine_ls_extinction_expression Fc^*^=kFc[1+0.001xFc^2^\l^3^/sin(2\q)]^-1/4^
_refine_ls_extinction_method SHELXL97
_refine_ls_goodness_of_fit_ref 1.030
_refine_ls_hydrogen_treatment constr
_refine_ls_matrix_type full
_refine_ls_number_parameters 254
_refine_ls_number_reflns 3490
_refine_ls_number_restraints 0
_refine_ls_restrained_S_all 1.030
_refine_ls_R_factor_all 0.1133
_refine_ls_R_factor_gt 0.0616
_refine_ls_shift/su_max 0.001
_refine_ls_shift/su_mean 0.000
_refine_ls_structure_factor_coef Fsqd
_refine_ls_weighting_details 'calc w=1/[\s^2^(Fo^2^)+(0.09P)^2^+0.27P] where P=(Fo^2^+2Fc^2^)/3'
_refine_ls_weighting_scheme calc
_refine_ls_wR_factor_gt 0.1533
_refine_ls_wR_factor_ref 0.1859
_reflns_number_gt 2032
_reflns_number_total 3490
_reflns_threshold_expression I>2\s(I)
_cod_data_source_file ci2078.cif
_cod_data_source_block I
_cod_depositor_comments
;
The following automatic conversions were performed:
'_symmetry_cell_setting' value 'Monoclinic' changed to 'monoclinic'
according to '/home/saulius/struct/CIF-dictionaries/cif_core.dic'
dictionary named 'cif_core.dic' version 2.4.1 from 2010-06-29.

Automatic conversion script
Id: cif_fix_enum 1527 2010-12-29 10:47:43Z saulius 

The following automatic conversions were performed:

'_symmetry_cell_setting' value 'Monoclinic' changed to 'monoclinic'
according to /home/saulius/struct/CIF-dictionaries/cif_core.dic
dictionary named 'cif_core.dic' version 2.4.1 from 2010-06-29.

Automatic conversion script
Id: cif_fix_values 1715 2011-07-08 13:25:40Z adriana 
;
_cod_original_sg_symbol_H-M 'P 21/c'
_cod_database_code 2209451
_cod_database_fobs_code 2209451

loop_
_symmetry_equiv_pos_as_xyz
'x, y, z'
'-x, y+1/2, -z+1/2'
'-x, -y, -z'
'x, -y-1/2, z-1/2'

loop_
_atom_site_type_symbol
_atom_site_label
_atom_site_fract_x
_atom_site_fract_y
_atom_site_fract_z
_atom_site_U_iso_or_equiv
_atom_site_adp_type
_atom_site_calc_flag
_atom_site_refinement_flags
_atom_site_occupancy
O O1 0.0783(2) 0.3470(3) -0.13490(12) 0.0803(8) Uani d . 1
O O2 0.1384(3) 0.2208(3) -0.22294(13) 0.0969(9) Uani d . 1
O O3 0.4631(2) 0.1599(3) -0.05165(14) 0.0710(7) Uani d . 1
O O4 -0.1041(2) 0.3351(4) 0.0420(2) 0.1180(12) Uani d . 1
O O5 -0.1095(2) 0.1322(4) 0.11090(16) 0.0944(9) Uani d . 1
N N1 0.3520(3) 0.0912(3) -0.17013(17) 0.0857(10) Uani d . 1
H H1A 0.2888 0.0876 -0.2093 0.103 Uiso calc R 1
H H1B 0.4138 0.0438 -0.1720 0.103 Uiso calc R 1
N N2 -0.0615(2) 0.2156(4) 0.07601(18) 0.0698(8) Uani d . 1
C C1 -0.0358(4) 0.3802(6) -0.1936(2) 0.1223(19) Uani d . 1
H H1C -0.0840 0.4363 -0.1698 0.183 Uiso calc R 1
H H1D -0.0733 0.2837 -0.2146 0.183 Uiso calc R 1
H H1E -0.0245 0.4421 -0.2346 0.183 Uiso calc R 1
C C2 0.1594(3) 0.2675(4) -0.15602(18) 0.0666(10) Uani d . 1
C C3 0.2661(3) 0.2512(3) -0.09329(16) 0.0537(8) Uani d . 1
C C4 0.3544(3) 0.1709(4) -0.10586(19) 0.0627(9) Uani d . 1
C C5 0.4900(3) 0.2569(3) 0.01385(18) 0.0555(8) Uani d . 1
C C6 0.6083(3) 0.2640(4) 0.0562(2) 0.0664(9) Uani d . 1
H H6A 0.6622 0.2073 0.0404 0.080 Uiso calc R 1
C C7 0.6444(3) 0.3539(4) 0.1207(2) 0.0649(9) Uani d . 1
H H7A 0.7236 0.3589 0.1490 0.078 Uiso calc R 1
C C8 0.5635(3) 0.4408(3) 0.14578(16) 0.0512(7) Uani d . 1
C C9 0.5984(3) 0.5334(4) 0.21285(18) 0.0631(9) Uani d . 1
H H9A 0.6772 0.5382 0.2422 0.076 Uiso calc R 1
C C10 0.5197(3) 0.6166(4) 0.23616(18) 0.0656(9) Uani d . 1
H H10A 0.5447 0.6767 0.2812 0.079 Uiso calc R 1
C C11 0.4020(3) 0.6113(4) 0.19236(17) 0.0589(8) Uani d . 1
H H11A 0.3484 0.6691 0.2080 0.071 Uiso calc R 1
C C12 0.3639(3) 0.5227(3) 0.12677(16) 0.0500(7) Uani d . 1
H H12A 0.2847 0.5209 0.0984 0.060 Uiso calc R 1
C C13 0.4430(2) 0.4330(3) 0.10089(15) 0.0443(7) Uani d . 1
C C14 0.4061(2) 0.3369(3) 0.03324(15) 0.0454(7) Uani d . 1
C C15 0.2796(2) 0.3182(3) -0.01415(15) 0.0456(7) Uani d . 1
H H15A 0.2434 0.4219 -0.0216 0.055 Uiso calc R 1
C C16 0.2153(2) 0.2162(3) 0.02856(14) 0.0420(6) Uani d . 1
C C17 0.2586(3) 0.0694(3) 0.05726(16) 0.0499(7) Uani d . 1
H H17A 0.3289 0.0353 0.0524 0.060 Uiso calc R 1
C C18 0.1991(3) -0.0260(4) 0.09276(17) 0.0597(8) Uani d . 1
H H18A 0.2299 -0.1230 0.1117 0.072 Uiso calc R 1
C C19 0.0945(3) 0.0210(4) 0.10051(16) 0.0566(8) Uani d . 1
H H19A 0.0536 -0.0425 0.1242 0.068 Uiso calc R 1
C C20 0.0529(2) 0.1659(4) 0.07174(16) 0.0502(7) Uani d . 1
C C21 0.1104(2) 0.2630(3) 0.03579(16) 0.0491(7) Uani d . 1
H H21A 0.0786 0.3594 0.0165 0.059 Uiso calc R 1

loop_
_atom_site_aniso_label
_atom_site_aniso_U_11
_atom_site_aniso_U_22
_atom_site_aniso_U_33
_atom_site_aniso_U_12
_atom_site_aniso_U_13
_atom_site_aniso_U_23
O1 0.0909(18) 0.0813(17) 0.0520(13) 0.0104(15) 0.0000(13) 0.0034(12)
O2 0.139(2) 0.090(2) 0.0512(14) -0.0232(18) 0.0164(15) -0.0123(13)
O3 0.0914(18) 0.0486(13) 0.0870(16) 0.0073(12) 0.0485(15) -0.0113(12)
O4 0.0788(19) 0.0693(19) 0.223(4) 0.0214(16) 0.072(2) 0.015(2)
O5 0.0654(16) 0.128(2) 0.0994(19) -0.0123(16) 0.0394(15) 0.0063(18)
N1 0.136(3) 0.0588(18) 0.0772(19) -0.0104(19) 0.0554(19) -0.0213(16)
N2 0.0520(17) 0.072(2) 0.088(2) -0.0085(16) 0.0267(16) -0.0122(17)
C1 0.139(4) 0.106(4) 0.076(3) 0.024(3) -0.028(3) 0.018(3)
C2 0.102(3) 0.0475(19) 0.0460(19) -0.0165(19) 0.0182(19) -0.0004(15)
C3 0.075(2) 0.0394(16) 0.0487(16) -0.0082(15) 0.0223(16) -0.0030(13)
C4 0.094(3) 0.0385(17) 0.060(2) -0.0124(17) 0.032(2) -0.0050(15)
C5 0.068(2) 0.0400(16) 0.066(2) 0.0021(15) 0.0319(17) 0.0010(15)
C6 0.061(2) 0.053(2) 0.096(3) 0.0098(16) 0.039(2) 0.0078(19)
C7 0.0481(18) 0.061(2) 0.085(2) -0.0021(16) 0.0196(17) 0.0174(19)
C8 0.0542(18) 0.0423(16) 0.0556(17) -0.0052(14) 0.0155(14) 0.0129(14)
C9 0.062(2) 0.061(2) 0.0569(18) -0.0144(17) 0.0061(16) 0.0102(16)
C10 0.088(3) 0.0514(19) 0.0504(18) -0.0150(18) 0.0123(18) -0.0046(15)
C11 0.078(2) 0.0470(18) 0.0521(17) -0.0016(16) 0.0215(17) -0.0004(14)
C12 0.0565(18) 0.0413(16) 0.0517(16) 0.0012(14) 0.0170(14) 0.0008(13)
C13 0.0527(17) 0.0346(14) 0.0458(15) -0.0009(13) 0.0163(13) 0.0082(12)
C14 0.0557(17) 0.0322(14) 0.0522(16) 0.0016(13) 0.0228(14) 0.0054(12)
C15 0.0559(17) 0.0318(14) 0.0491(16) 0.0030(13) 0.0171(13) 0.0022(12)
C16 0.0468(16) 0.0330(14) 0.0425(14) 0.0002(12) 0.0095(12) -0.0019(12)
C17 0.0525(17) 0.0417(16) 0.0546(16) 0.0061(14) 0.0161(13) 0.0020(14)
C18 0.067(2) 0.0446(18) 0.0615(19) 0.0047(16) 0.0132(16) 0.0134(15)
C19 0.0603(19) 0.0559(19) 0.0521(17) -0.0086(16) 0.0162(15) 0.0041(15)
C20 0.0446(16) 0.0507(18) 0.0536(17) -0.0052(14) 0.0134(13) -0.0063(14)
C21 0.0504(17) 0.0374(15) 0.0560(17) 0.0027(13) 0.0125(14) -0.0026(13)

loop_
_atom_type_symbol
_atom_type_description
_atom_type_scat_dispersion_real
_atom_type_scat_dispersion_imag
_atom_type_scat_source
C C 0.0033 0.0016 'International Tables Vol C Tables 4.2.6.8 and 6.1.1.4'
H H 0.0000 0.0000 'International Tables Vol C Tables 4.2.6.8 and 6.1.1.4'
N N 0.0061 0.0033 'International Tables Vol C Tables 4.2.6.8 and 6.1.1.4'
O O 0.0106 0.0060 'International Tables Vol C Tables 4.2.6.8 and 6.1.1.4'

loop_
_geom_angle_atom_site_label_1
_geom_angle_atom_site_label_2
_geom_angle_atom_site_label_3
_geom_angle
_geom_angle_publ_flag
C2 O1 C1 119.2(3) ?
C4 O3 C5 118.5(2) ?
C4 N1 H1A 120.0 ?
C4 N1 H1B 120.0 ?
H1A N1 H1B 120.0 ?
O5 N2 O4 124.1(3) yes
O5 N2 C20 118.2(3) yes
O4 N2 C20 117.7(3) ?
O1 C1 H1C 109.5 ?
O1 C1 H1D 109.5 ?
H1C C1 H1D 109.5 ?
O1 C1 H1E 109.5 ?
H1C C1 H1E 109.5 ?
H1D C1 H1E 109.5 ?
O2 C2 O1 120.8(3) ?
O2 C2 C3 127.1(4) yes
O1 C2 C3 112.1(3) yes
C4 C3 C2 118.4(3) ?
C4 C3 C15 120.6(3) ?
C2 C3 C15 121.0(3) ?
N1 C4 C3 127.6(4) yes
N1 C4 O3 109.6(3) yes
C3 C4 O3 122.8(3) ?
C14 C5 C6 123.6(3) ?
C14 C5 O3 122.1(3) yes
C6 C5 O3 114.3(3) yes
C7 C6 C5 119.4(3) ?
C7 C6 H6A 120.3 ?
C5 C6 H6A 120.3 ?
C6 C7 C8 121.0(3) ?
C6 C7 H7A 119.5 ?
C8 C7 H7A 119.5 ?
C9 C8 C7 122.2(3) ?
C9 C8 C13 119.4(3) ?
C7 C8 C13 118.5(3) ?
C10 C9 C8 121.5(3) ?
C10 C9 H9A 119.2 ?
C8 C9 H9A 119.2 ?
C9 C10 C11 119.6(3) ?
C9 C10 H10A 120.2 ?
C11 C10 H10A 120.2 ?
C12 C11 C10 120.8(3) ?
C12 C11 H11A 119.6 ?
C10 C11 H11A 119.6 ?
C11 C12 C13 121.3(3) ?
C11 C12 H12A 119.4 ?
C13 C12 H12A 119.4 ?
C12 C13 C8 117.3(3) ?
C12 C13 C14 122.8(2) ?
C8 C13 C14 119.9(3) ?
C5 C14 C13 117.6(3) ?
C5 C14 C15 120.3(3) ?
C13 C14 C15 122.1(2) ?
C14 C15 C3 111.2(2) ?
C14 C15 C16 111.0(2) ?
C3 C15 C16 110.5(2) ?
C14 C15 H15A 108.0 ?
C3 C15 H15A 108.0 ?
C16 C15 H15A 108.0 ?
C21 C16 C17 118.1(3) ?
C21 C16 C15 121.0(2) ?
C17 C16 C15 120.7(2) ?
C18 C17 C16 121.2(3) ?
C18 C17 H17A 119.4 ?
C16 C17 H17A 119.4 ?
C19 C18 C17 120.7(3) ?
C19 C18 H18A 119.6 ?
C17 C18 H18A 119.6 ?
C20 C19 C18 117.3(3) ?
C20 C19 H19A 121.3 ?
C18 C19 H19A 121.3 ?
C19 C20 C21 123.1(3) ?
C19 C20 N2 118.3(3) yes
C21 C20 N2 118.6(3) yes
C16 C21 C20 119.5(3) ?
C16 C21 H21A 120.2 ?
C20 C21 H21A 120.2 ?

loop_
_geom_bond_atom_site_label_1
_geom_bond_atom_site_label_2
_geom_bond_distance
_geom_bond_publ_flag
O1 C2 1.347(4) yes
O1 C1 1.473(4) yes
O2 C2 1.227(3) yes
O3 C4 1.367(4) yes
O3 C5 1.401(4) yes
O4 N2 1.220(4) yes
O5 N2 1.220(4) yes
N1 C4 1.346(4) yes
N1 H1A 0.86 ?
N1 H1B 0.86 ?
N2 C20 1.473(4) yes
C1 H1C 0.96 ?
C1 H1D 0.96 ?
C1 H1E 0.96 ?
C2 C3 1.426(5) ?
C3 C4 1.350(5) y
C3 C15 1.508(4) ?
C5 C14 1.362(4) y
C5 C6 1.389(4) ?
C6 C7 1.351(5) ?
C6 H6A 0.93 ?
C7 C8 1.417(4) ?
C7 H7A 0.93 ?
C8 C9 1.400(4) ?
C8 C13 1.422(4) ?
C9 C10 1.362(5) ?
C9 H9A 0.93 ?
C10 C11 1.389(4) ?
C10 H10A 0.93 ?
C11 C12 1.362(4) ?
C11 H11A 0.93 ?
C12 C13 1.420(4) ?
C12 H12A 0.93 ?
C13 C14 1.426(4) ?
C14 C15 1.502(4) ?
C15 C16 1.536(4) ?
C15 H15A 0.98 ?
C16 C21 1.377(4) ?
C16 C17 1.396(4) ?
C17 C18 1.380(4) ?
C17 H17A 0.93 ?
C18 C19 1.378(4) ?
C18 H18A 0.93 ?
C19 C20 1.376(4) ?
C19 H19A 0.93 ?
C20 C21 1.377(4) ?
C21 H21A 0.93 ?

loop_
_geom_hbond_atom_site_label_D
_geom_hbond_atom_site_label_H
_geom_hbond_atom_site_label_A
_geom_hbond_distance_DH
_geom_hbond_distance_HA
_geom_hbond_distance_DA
_geom_hbond_angle_DHA
_geom_hbond_publ_flag
N1 H1A O2 0.86 2.09 2.687(5) 126 yes

loop_
_geom_torsion_atom_site_label_1
_geom_torsion_atom_site_label_2
_geom_torsion_atom_site_label_3
_geom_torsion_atom_site_label_4
_geom_torsion
_geom_torsion_publ_flag
C1 O1 C2 O2 -1.2(5) ?
C1 O1 C2 C3 177.5(3) ?
O2 C2 C3 C4 -2.8(5) y
O1 C2 C3 C4 178.6(3) ?
O2 C2 C3 C15 178.7(3) ?
O1 C2 C3 C15 0.1(4) y
C2 C3 C4 N1 -5.8(5) ?
C15 C3 C4 N1 172.7(3) ?
C2 C3 C4 O3 174.4(3) ?
C15 C3 C4 O3 -7.2(5) ?
C5 O3 C4 N1 168.8(2) ?
C5 O3 C4 C3 -11.3(4) ?
C4 O3 C5 C14 13.8(4) ?
C4 O3 C5 C6 -166.1(3) ?
C14 C5 C6 C7 0.3(5) ?
O3 C5 C6 C7 -179.9(3) ?
C5 C6 C7 C8 0.1(5) ?
C6 C7 C8 C9 179.2(3) ?
C6 C7 C8 C13 -0.8(4) ?
C7 C8 C9 C10 179.8(3) ?
C13 C8 C9 C10 -0.1(4) ?
C8 C9 C10 C11 -0.6(5) ?
C9 C10 C11 C12 0.7(5) ?
C10 C11 C12 C13 -0.1(4) ?
C11 C12 C13 C8 -0.6(4) ?
C11 C12 C13 C14 179.0(3) ?
C9 C8 C13 C12 0.7(4) ?
C7 C8 C13 C12 -179.2(2) ?
C9 C8 C13 C14 -178.9(2) ?
C7 C8 C13 C14 1.2(4) ?
C6 C5 C14 C13 0.1(4) ?
O3 C5 C14 C13 -179.7(2) ?
C6 C5 C14 C15 -177.8(3) ?
O3 C5 C14 C15 2.4(4) ?
C12 C13 C14 C5 179.6(2) ?
C8 C13 C14 C5 -0.8(4) ?
C12 C13 C14 C15 -2.6(4) ?
C8 C13 C14 C15 177.0(2) ?
C5 C14 C15 C3 -18.8(4) ?
C13 C14 C15 C3 163.5(2) ?
C5 C14 C15 C16 104.8(3) ?
C13 C14 C15 C16 -73.0(3) ?
C4 C3 C15 C14 21.3(4) ?
C2 C3 C15 C14 -160.3(3) ?
C4 C3 C15 C16 -102.5(3) ?
C2 C3 C15 C16 75.9(3) ?
C14 C15 C16 C21 131.4(3) ?
C3 C15 C16 C21 -104.7(3) ?
C14 C15 C16 C17 -52.3(3) ?
C3 C15 C16 C17 71.6(3) ?
C21 C16 C17 C18 -0.8(4) ?
C15 C16 C17 C18 -177.2(2) ?
C16 C17 C18 C19 0.3(4) ?
C17 C18 C19 C20 -0.2(4) ?
C18 C19 C20 C21 0.5(4) ?
C18 C19 C20 N2 177.1(3) ?
O5 N2 C20 C19 6.3(4) y
O4 N2 C20 C19 -171.1(3) ?
O5 N2 C20 C21 -176.8(3) ?
O4 N2 C20 C21 5.7(4) y
C17 C16 C21 C20 1.0(4) ?
C15 C16 C21 C20 177.4(2) ?
C19 C20 C21 C16 -0.9(4) ?
N2 C20 C21 C16 -177.6(2) ?
